data_1544846
loop_
_publ_author_name
'Akasaka, M.'
'Nagashima, M.'
'Makino, K.'
'Ohashi, H.'

_publ_section_title
;
 Distribution of Fe3+ in a synthetic (Ca,Na)2(Mg,Fe3+)Si2O7-melilite: 57Fe
 Mossbauer and X-ray Rietveld studies
;
_journal_name_full 'Journal of Mineralogical and Petrological Sciences'
_journal_page_first 229
_journal_page_last 236
_journal_volume 100
_journal_year 2005
_chemical_formula_sum 'Ca1.53 Fe0.49 Mg0.52 Na0.47 O7 Si1.99'
_chemical_name_common '(Ca1.53 Na0.47)(Mg0.52Fe3+0.49)Si1.99O7'
_chemical_name_mineral 'synthetic melilite'
_space_group_IT_number 113
_space_group_name_H-M_alt 'P -4 21 m'
_symmetry_space_group_name_Hall 'P -4 2ab'
_symmetry_space_group_name_H-M 'P -4 21 m'
_cell_angle_alpha 90
_cell_angle_beta 90
_cell_angle_gamma 90
_cell_formula_units_Z 2
_cell_length_a 7.8228(2)
_cell_length_b 7.8228(2)
_cell_length_c 5.0271(1)
_cell_volume 307.639(13)
_cod_data_source_file melilite.cif
_cod_data_source_block melilite
_cod_original_formula_sum 'Ca1.53 Na0.47 Mg0.52 Fe0.49 Si1.99 O7'
_cod_database_code 1544846

loop_
_space_group_symop_operation_xyz
'x, y, z'
'-x, -y, z'
'y, -x, -z'
'-y, x, -z'
'-x+1/2, y+1/2, -z'
'x+1/2, -y+1/2, -z'
'-y+1/2, -x+1/2, z'
'y+1/2, x+1/2, z'

loop_
_atom_site_label
_atom_site_occupancy
_atom_site_fract_x
_atom_site_fract_y
_atom_site_fract_z
_atom_site_adp_type
_atom_site_B_iso_or_equiv
_atom_site_type_symbol
CaNa 0.7650 0.3351(4) 0.1649(4) 0.1865(9) Biso 2.300000 Ca
CaNa 0.2350 0.3351(4) 0.1649(4) 0.1865(9) Biso 2.300000 Na
MgFe 0.5150 0.000000 0.000000 0.000000 Biso 2.000000 Mg
MgFe 0.4850 0.000000 0.000000 0.000000 Biso 2.000000 Fe
Si 1.0 0.1374(4) 0.3626(4) 0.9386(7) Biso 1.900000 Si
O1 1.0 0.500000 0.000000 0.173(2) Biso 3.300000 O
O2 1.0 0.1468(9) 0.3532(9) 0.2500(10) Biso 3.300000 O
O3 1.0 0.0801(7) 0.1865(9) 0.7980(10) Biso 3.000000 O
